data_1567068
loop_
_publ_author_name
'Jiang, Qifeng'
'Gittens, Alexandra'
'Wong, Sydnee'
'Siegler, Maxime A.'
'Klausen, Rebekka S.'

_publ_section_title
;
 Highly Selective Addition of Cyclosilanes to Alkynes Enabling New
 Conjugated Materials
;
_journal_name_full 'Chemical Science'
_journal_paper_doi 10.1039/D2SC01690G
_journal_year 2022
_chemical_formula_moiety 'C26 H44 O2 Si6'
_chemical_formula_sum 'C26 H44 O2 Si6'
_chemical_formula_weight 557.15
_space_group_crystal_system monoclinic
_space_group_IT_number 14
_space_group_name_Hall '-P 2ybc'
_space_group_name_H-M_alt 'P 1 21/c 1'
_atom_sites_solution_hydrogens mixed
_atom_sites_solution_primary direct
_atom_sites_solution_secondary difmap
_audit_creation_method SHELXL-2018/3
_audit_update_record
;
2022-03-15 deposited with the CCDC.	2022-06-06 downloaded from the CCDC.
;
_cell_angle_alpha 90
_cell_angle_beta 91.466(4)
_cell_angle_gamma 90
_cell_formula_units_Z 2
_cell_length_a 10.3662(5)
_cell_length_b 11.2796(6)
_cell_length_c 14.0764(7)
_cell_measurement_reflns_used 2479
_cell_measurement_temperature 110(2)
_cell_measurement_theta_max 67.7400
_cell_measurement_theta_min 5.0120
_cell_volume 1645.37(14)
_computing_cell_refinement 'CrysAlisPro 1.171.39.29c (Rigaku OD, 2017)'
_computing_data_collection 'CrysAlisPro 1.171.39.29c (Rigaku OD, 2017)'
_computing_data_reduction 'CrysAlisPro 1.171.39.29c (Rigaku OD, 2017)'
_computing_molecular_graphics 'SHELXTL v6.10 (Sheldrick, 2008)'
_computing_publication_material 'SHELXTL v6.10 (Sheldrick, 2008)'
_computing_structure_refinement 'SHELXL-2018/3 (Sheldrick, 2018)'
_computing_structure_solution 'SHELXS-2018/3 (Sheldrick, 2018)'
_diffrn_ambient_temperature 110(2)
_diffrn_measured_fraction_theta_full 1.000
_diffrn_measured_fraction_theta_max 1.000
_diffrn_measurement_device_type 'SuperNova, Dual, Cu at zero, Atlas'
_diffrn_measurement_method '\w scans'
_diffrn_radiation_monochromator mirror
_diffrn_radiation_source 'SuperNova (Cu) X-ray Source'
_diffrn_radiation_type CuK\a
_diffrn_radiation_wavelength 1.54178
_diffrn_reflns_av_R_equivalents 0.0539
_diffrn_reflns_av_unetI/netI 0.0520
_diffrn_reflns_Laue_measured_fraction_full 1.000
_diffrn_reflns_Laue_measured_fraction_max 1.000
_diffrn_reflns_limit_h_max 11
_diffrn_reflns_limit_h_min -12
_diffrn_reflns_limit_k_max 11
_diffrn_reflns_limit_k_min -13
_diffrn_reflns_limit_l_max 16
_diffrn_reflns_limit_l_min -16
_diffrn_reflns_number 9929
_diffrn_reflns_point_group_measured_fraction_full 1.000
_diffrn_reflns_point_group_measured_fraction_max 1.000
_diffrn_reflns_theta_full 67.224
_diffrn_reflns_theta_max 67.224
_diffrn_reflns_theta_min 4.266
_exptl_absorpt_coefficient_mu 2.528
_exptl_absorpt_correction_T_max 0.917
_exptl_absorpt_correction_T_min 0.864
_exptl_absorpt_correction_type analytical
_exptl_absorpt_process_details
;
CrysAlisPro 1.171.39.46 (Rigaku Oxford Diffraction, 2018)
Analytical numeric absorption correction using a multifaceted crystal
			model based on expressions derived by R.C. Clark & J.S. Reid.
(Clark, R. C. & Reid, J. S. (1995). Acta Cryst. A51, 887-897)
Empirical absorption correction using spherical harmonics,
 implemented in SCALE3 ABSPACK scaling algorithm.
;
_exptl_crystal_colour colorless
_exptl_crystal_density_diffrn 1.125
_exptl_crystal_description block
_exptl_crystal_F_000 600
_exptl_crystal_size_max 0.085
_exptl_crystal_size_mid 0.065
_exptl_crystal_size_min 0.044
_refine_diff_density_max 0.918
_refine_diff_density_min -0.321
_refine_diff_density_rms 0.078
_refine_ls_extinction_method none
_refine_ls_goodness_of_fit_ref 1.042
_refine_ls_hydrogen_treatment mixed
_refine_ls_matrix_type full
_refine_ls_number_parameters 163
_refine_ls_number_reflns 2958
_refine_ls_number_restraints 0
_refine_ls_restrained_S_all 1.042
_refine_ls_R_factor_all 0.0736
_refine_ls_R_factor_gt 0.0510
_refine_ls_shift/su_max 0.000
_refine_ls_shift/su_mean 0.000
_refine_ls_structure_factor_coef Fsqd
_refine_ls_weighting_details 'w=1/[\s^2^(Fo^2^)+(0.0695P)^2^+0.6746P] where P=(Fo^2^+2Fc^2^)/3'
_refine_ls_weighting_scheme calc
_refine_ls_wR_factor_gt 0.1223
_refine_ls_wR_factor_ref 0.1385
_reflns_Friedel_coverage 0.000
_reflns_number_gt 2235
_reflns_number_total 2958
_reflns_threshold_expression 'I > 2\s(I)'
_cod_data_source_file d2sc01690g2.cif
_cod_data_source_block 1e
_cod_original_sg_symbol_H-M 'P 21/c'
_cod_database_code 1567068
_shelx_shelxl_version_number 2018/3
_shelx_space_group_comment
;
The symmetry employed for this shelxl refinement is uniquely defined
by the following loop, which should always be used as a source of
symmetry information in preference to the above space-group names.
They are only intended as comments.
;
_oxdiff_exptl_absorpt_empirical_full_min 0.822
_oxdiff_exptl_absorpt_empirical_full_max 1.312
_oxdiff_exptl_absorpt_empirical_details
;
Empirical correction (ABSPACK) includes:
- Absorption correction using spherical harmonics
- Frame scaling
;

loop_
_space_group_symop_operation_xyz
'x, y, z'
'-x, y+1/2, -z+1/2'
'-x, -y, -z'
'x, -y-1/2, z-1/2'

loop_
_atom_site_label
_atom_site_type_symbol
_atom_site_fract_x
_atom_site_fract_y
_atom_site_fract_z
_atom_site_U_iso_or_equiv
_atom_site_adp_type
_atom_site_occupancy
_atom_site_site_symmetry_order
_atom_site_calc_flag
_atom_site_refinement_flags_posn
_atom_site_refinement_flags_adp
_atom_site_refinement_flags_occupancy
_atom_site_disorder_assembly
_atom_site_disorder_group
C1 C -0.3194(3) 0.5083(3) 1.0347(2) 0.0358(7) Uani 1 1 d . . . . .
H1A H -0.262066 0.560371 1.072125 0.054 Uiso 1 1 calc R U . . .
H1B H -0.381701 0.471041 1.076544 0.054 Uiso 1 1 calc R U . . .
H1C H -0.365646 0.554990 0.985960 0.054 Uiso 1 1 calc R U . . .
C2 C -0.1521(3) 0.4567(3) 0.9300(2) 0.0302(6) Uani 1 1 d . . . . .
C3 C -0.0810(3) 0.3681(3) 0.8872(2) 0.0341(7) Uani 1 1 d . . . . .
H3 H -0.098909 0.287265 0.900501 0.041 Uiso 1 1 calc R U . . .
C4 C 0.0149(3) 0.3963(3) 0.8257(2) 0.0318(7) Uani 1 1 d . . . . .
H4 H 0.062182 0.334457 0.796765 0.038 Uiso 1 1 calc R U . . .
C5 C 0.0447(3) 0.5148(3) 0.8047(2) 0.0306(7) Uani 1 1 d . . . . .
C6 C -0.0288(3) 0.6028(3) 0.8489(2) 0.0310(6) Uani 1 1 d . . . . .
H6 H -0.011283 0.683839 0.836353 0.037 Uiso 1 1 calc R U . . .
C7 C -0.1262(3) 0.5740(3) 0.9103(2) 0.0327(7) Uani 1 1 d . . . . .
H7 H -0.175120 0.634987 0.938872 0.039 Uiso 1 1 calc R U . . .
C8 C 0.1475(3) 0.5494(3) 0.7403(2) 0.0334(7) Uani 1 1 d . . . . .
H8 H 0.169791 0.631080 0.739964 0.040 Uiso 1 1 calc R U . . .
C9 C 0.2134(3) 0.4794(3) 0.6820(2) 0.0329(7) Uani 1 1 d . . . . .
H9 H 0.190505 0.397939 0.679467 0.040 Uiso 1 1 calc R U . . .
C10 C 0.2450(4) 0.3582(3) 0.4098(3) 0.0471(9) Uani 1 1 d . . . . .
H10A H 0.172225 0.332328 0.447789 0.071 Uiso 1 1 calc R U . . .
H10B H 0.318963 0.305819 0.422194 0.071 Uiso 1 1 calc R U . . .
H10C H 0.220371 0.355013 0.342214 0.071 Uiso 1 1 calc R U . . .
C11 C 0.1475(3) 0.6144(3) 0.4182(3) 0.0421(8) Uani 1 1 d . . . . .
H11A H 0.122433 0.609252 0.350685 0.063 Uiso 1 1 calc R U . . .
H11B H 0.170949 0.696333 0.433943 0.063 Uiso 1 1 calc R U . . .
H11C H 0.075111 0.589438 0.456842 0.063 Uiso 1 1 calc R U . . .
C12 C 0.4308(4) 0.5685(3) 0.2235(2) 0.0410(8) Uani 1 1 d . . . . .
H12A H 0.354657 0.616574 0.207144 0.062 Uiso 1 1 calc R U . . .
H12B H 0.414267 0.485729 0.205727 0.062 Uiso 1 1 calc R U . . .
H12C H 0.505096 0.598136 0.188975 0.062 Uiso 1 1 calc R U . . .
C13 C 0.4967(4) 0.7395(3) 0.3830(3) 0.0454(9) Uani 1 1 d . . . . .
H13A H 0.579090 0.763637 0.356394 0.068 Uiso 1 1 calc R U . . .
H13B H 0.500038 0.750782 0.452024 0.068 Uiso 1 1 calc R U . . .
H13C H 0.426920 0.787750 0.354990 0.068 Uiso 1 1 calc R U . . .
O1 O -0.2452(2) 0.4190(2) 0.99025(15) 0.0352(5) Uani 1 1 d . . . . .
Si1 Si 0.34756(8) 0.53008(8) 0.60490(6) 0.0307(2) Uani 1 1 d . . . . .
H1 H 0.374(4) 0.653(4) 0.622(3) 0.050(11) Uiso 1 1 d . . . . .
Si2 Si 0.29003(8) 0.51456(8) 0.44311(6) 0.0300(2) Uani 1 1 d . . . . .
Si3 Si 0.46590(8) 0.57802(7) 0.35509(6) 0.0293(2) Uani 1 1 d . . . . .

loop_
_atom_site_aniso_label
_atom_site_aniso_U_11
_atom_site_aniso_U_22
_atom_site_aniso_U_33
_atom_site_aniso_U_23
_atom_site_aniso_U_13
_atom_site_aniso_U_12
C1 0.0297(16) 0.0401(18) 0.0377(17) 0.0040(13) 0.0009(13) 0.0014(14)
C2 0.0256(15) 0.0352(17) 0.0293(15) 0.0014(12) -0.0104(12) -0.0018(12)
C3 0.0340(17) 0.0328(16) 0.0351(16) 0.0020(12) -0.0074(13) -0.0026(13)
C4 0.0312(16) 0.0318(16) 0.0320(15) 0.0001(12) -0.0064(12) 0.0065(13)
C5 0.0245(15) 0.0394(18) 0.0274(14) 0.0026(12) -0.0080(11) -0.0022(13)
C6 0.0292(16) 0.0285(15) 0.0349(15) 0.0018(12) -0.0063(12) -0.0031(12)
C7 0.0269(16) 0.0345(17) 0.0365(16) -0.0012(13) -0.0046(12) 0.0007(13)
C8 0.0290(16) 0.0350(16) 0.0357(16) 0.0041(12) -0.0058(13) -0.0024(13)
C9 0.0280(15) 0.0362(17) 0.0344(16) 0.0001(13) -0.0038(13) -0.0008(13)
C10 0.048(2) 0.0369(19) 0.055(2) -0.0014(16) -0.0117(17) -0.0121(16)
C11 0.0323(17) 0.049(2) 0.0449(18) -0.0014(15) -0.0074(14) 0.0074(15)
C12 0.0398(19) 0.049(2) 0.0339(16) -0.0010(14) -0.0048(14) 0.0046(16)
C13 0.045(2) 0.0338(18) 0.056(2) -0.0035(15) -0.0074(17) -0.0043(15)
O1 0.0321(12) 0.0360(12) 0.0375(12) 0.0058(9) 0.0012(9) 0.0003(9)
Si1 0.0256(4) 0.0345(5) 0.0317(4) 0.0000(3) -0.0032(3) 0.0000(3)
Si2 0.0237(4) 0.0337(5) 0.0323(4) 0.0014(3) -0.0069(3) -0.0007(3)
Si3 0.0265(4) 0.0313(4) 0.0297(4) -0.0007(3) -0.0049(3) 0.0004(3)

loop_
_atom_type_symbol
_atom_type_description
_atom_type_scat_dispersion_real
_atom_type_scat_dispersion_imag
_atom_type_scat_source
C C 0.0181 0.0091 'International Tables Vol C Tables 4.2.6.8 and 6.1.1.4'
H H 0.0000 0.0000 'International Tables Vol C Tables 4.2.6.8 and 6.1.1.4'
O O 0.0492 0.0322 'International Tables Vol C Tables 4.2.6.8 and 6.1.1.4'
Si Si 0.2541 0.3302 'International Tables Vol C Tables 4.2.6.8 and 6.1.1.4'

loop_
_geom_angle_atom_site_label_1
_geom_angle_atom_site_label_2
_geom_angle_atom_site_label_3
_geom_angle
_geom_angle_site_symmetry_1
_geom_angle_site_symmetry_3
_geom_angle_publ_flag
O1 C1 H1A 109.5 . . ?
O1 C1 H1B 109.5 . . ?
H1A C1 H1B 109.5 . . ?
O1 C1 H1C 109.5 . . ?
H1A C1 H1C 109.5 . . ?
H1B C1 H1C 109.5 . . ?
O1 C2 C7 124.5(3) . . ?
O1 C2 C3 115.9(3) . . ?
C7 C2 C3 119.7(3) . . ?
C4 C3 C2 120.5(3) . . ?
C4 C3 H3 119.7 . . ?
C2 C3 H3 119.7 . . ?
C3 C4 C5 121.4(3) . . ?
C3 C4 H4 119.3 . . ?
C5 C4 H4 119.3 . . ?
C4 C5 C6 117.0(3) . . ?
C4 C5 C8 123.3(3) . . ?
C6 C5 C8 119.7(3) . . ?
C7 C6 C5 121.6(3) . . ?
C7 C6 H6 119.2 . . ?
C5 C6 H6 119.2 . . ?
C2 C7 C6 119.9(3) . . ?
C2 C7 H7 120.0 . . ?
C6 C7 H7 120.0 . . ?
C9 C8 C5 127.7(3) . . ?
C9 C8 H8 116.2 . . ?
C5 C8 H8 116.2 . . ?
C8 C9 Si1 125.0(3) . . ?
C8 C9 H9 117.5 . . ?
Si1 C9 H9 117.5 . . ?
Si2 C10 H10A 109.5 . . ?
Si2 C10 H10B 109.5 . . ?
H10A C10 H10B 109.5 . . ?
Si2 C10 H10C 109.5 . . ?
H10A C10 H10C 109.5 . . ?
H10B C10 H10C 109.5 . . ?
Si2 C11 H11A 109.5 . . ?
Si2 C11 H11B 109.5 . . ?
H11A C11 H11B 109.5 . . ?
Si2 C11 H11C 109.5 . . ?
H11A C11 H11C 109.5 . . ?
H11B C11 H11C 109.5 . . ?
Si3 C12 H12A 109.5 . . ?
Si3 C12 H12B 109.5 . . ?
H12A C12 H12B 109.5 . . ?
Si3 C12 H12C 109.5 . . ?
H12A C12 H12C 109.5 . . ?
H12B C12 H12C 109.5 . . ?
Si3 C13 H13A 109.5 . . ?
Si3 C13 H13B 109.5 . . ?
H13A C13 H13B 109.5 . . ?
Si3 C13 H13C 109.5 . . ?
H13A C13 H13C 109.5 . . ?
H13B C13 H13C 109.5 . . ?
C2 O1 C1 116.8(3) . . ?
C9 Si1 Si3 108.80(11) . 3_666 ?
C9 Si1 Si2 111.42(10) . . ?
Si3 Si1 Si2 112.48(4) 3_666 . ?
C9 Si1 H1 109.8(15) . . ?
Si3 Si1 H1 107.9(16) 3_666 . ?
Si2 Si1 H1 106.3(16) . . ?
C10 Si2 C11 109.01(17) . . ?
C10 Si2 Si3 110.27(13) . . ?
C11 Si2 Si3 109.63(12) . . ?
C10 Si2 Si1 111.54(13) . . ?
C11 Si2 Si1 108.37(12) . . ?
Si3 Si2 Si1 107.98(4) . . ?
C12 Si3 C13 106.69(17) . . ?
C12 Si3 Si2 111.69(12) . . ?
C13 Si3 Si2 108.33(13) . . ?
C12 Si3 Si1 110.15(12) . 3_666 ?
C13 Si3 Si1 108.53(12) . 3_666 ?
Si2 Si3 Si1 111.26(4) . 3_666 ?

loop_
_geom_bond_atom_site_label_1
_geom_bond_atom_site_label_2
_geom_bond_distance
_geom_bond_site_symmetry_2
_geom_bond_publ_flag
C1 O1 1.422(4) . ?
C1 H1A 0.9800 . ?
C1 H1B 0.9800 . ?
C1 H1C 0.9800 . ?
C2 O1 1.368(4) . ?
C2 C7 1.380(4) . ?
C2 C3 1.389(5) . ?
C3 C4 1.372(5) . ?
C3 H3 0.9500 . ?
C4 C5 1.405(4) . ?
C4 H4 0.9500 . ?
C5 C6 1.407(4) . ?
C5 C8 1.469(4) . ?
C6 C7 1.384(4) . ?
C6 H6 0.9500 . ?
C7 H7 0.9500 . ?
C8 C9 1.339(5) . ?
C8 H8 0.9500 . ?
C9 Si1 1.874(3) . ?
C9 H9 0.9500 . ?
C10 Si2 1.880(4) . ?
C10 H10A 0.9800 . ?
C10 H10B 0.9800 . ?
C10 H10C 0.9800 . ?
C11 Si2 1.883(3) . ?
C11 H11A 0.9800 . ?
C11 H11B 0.9800 . ?
C11 H11C 0.9800 . ?
C12 Si3 1.882(3) . ?
C12 H12A 0.9800 . ?
C12 H12B 0.9800 . ?
C12 H12C 0.9800 . ?
C13 Si3 1.888(4) . ?
C13 H13A 0.9800 . ?
C13 H13B 0.9800 . ?
C13 H13C 0.9800 . ?
Si1 Si3 2.3425(12) 3_666 ?
Si1 Si2 2.3459(12) . ?
Si1 H1 1.44(4) . ?
Si2 Si3 2.3423(12) . ?

loop_
_geom_torsion_atom_site_label_1
_geom_torsion_atom_site_label_2
_geom_torsion_atom_site_label_3
_geom_torsion_atom_site_label_4
_geom_torsion
_geom_torsion_site_symmetry_1
_geom_torsion_site_symmetry_2
_geom_torsion_site_symmetry_3
_geom_torsion_site_symmetry_4
_geom_torsion_publ_flag
O1 C2 C3 C4 -179.8(3) . . . . ?
C7 C2 C3 C4 0.2(5) . . . . ?
C2 C3 C4 C5 0.4(5) . . . . ?
C3 C4 C5 C6 -0.5(4) . . . . ?
C3 C4 C5 C8 179.2(3) . . . . ?
C4 C5 C6 C7 0.0(4) . . . . ?
C8 C5 C6 C7 -179.8(3) . . . . ?
O1 C2 C7 C6 179.4(3) . . . . ?
C3 C2 C7 C6 -0.7(4) . . . . ?
C5 C6 C7 C2 0.6(5) . . . . ?
C4 C5 C8 C9 11.0(5) . . . . ?
C6 C5 C8 C9 -169.3(3) . . . . ?
C5 C8 C9 Si1 -177.8(2) . . . . ?
C7 C2 O1 C1 0.1(4) . . . . ?
C3 C2 O1 C1 -179.8(3) . . . . ?
C8 C9 Si1 Si3 121.6(3) . . . 3_666 ?
C8 C9 Si1 Si2 -113.9(3) . . . . ?
